data_7132368
loop_
_publ_author_name
'Zou, Minzhu'
'Waldie, Kate MacKenzie'

_publ_section_title
;
 Redox-Active Ligand Promoted Electrophile Addition at Cobalt
;
_journal_name_full 'Chemical Communications'
_journal_paper_doi 10.1039/D3CC04869A
_journal_year 2023
_chemical_formula_sum 'C18 H23 Co F3 N2'
_chemical_formula_weight 383.31
_space_group_crystal_system monoclinic
_space_group_IT_number 14
_space_group_name_Hall '-P 2yn'
_space_group_name_H-M_alt 'P 1 21/n 1'
_atom_sites_solution_hydrogens geom
_audit_creation_method SHELXL-2018/3
_audit_update_record
;
2023-08-05 deposited with the CCDC.	2023-11-16 downloaded from the CCDC.
;
_cell_angle_alpha 90
_cell_angle_beta 108.165(3)
_cell_angle_gamma 90
_cell_formula_units_Z 4
_cell_length_a 9.2280(3)
_cell_length_b 18.9005(6)
_cell_length_c 10.1686(3)
_cell_measurement_reflns_used 14217
_cell_measurement_temperature 100(2)
_cell_measurement_theta_max 78.7250
_cell_measurement_theta_min 4.6830
_cell_volume 1685.16(10)
_computing_cell_refinement 'CrysAlisPro 1.171.42.85a (Rigaku OD, 2023)'
_computing_data_collection 'CrysAlisPro 1.171.42.85a (Rigaku OD, 2023)'
_computing_data_reduction 'CrysAlisPro 1.171.42.85a (Rigaku OD, 2023)'
_computing_structure_refinement 'SHELXL-2018/3 (Sheldrick, 2018)'
_diffrn_ambient_temperature 100(2)
_diffrn_detector_area_resol_mean 10.0000
_diffrn_measured_fraction_theta_full 1.000
_diffrn_measured_fraction_theta_max 1.000
_diffrn_measurement_device_type 'XtaLAB Synergy, Dualflex, HyPix'
_diffrn_measurement_method '\w scans'
_diffrn_radiation_type CuK\a
_diffrn_radiation_wavelength 1.54184
_diffrn_reflns_av_R_equivalents 0.0391
_diffrn_reflns_av_unetI/netI 0.0197
_diffrn_reflns_Laue_measured_fraction_full 1.000
_diffrn_reflns_Laue_measured_fraction_max 1.000
_diffrn_reflns_limit_h_max 11
_diffrn_reflns_limit_h_min -11
_diffrn_reflns_limit_k_max 22
_diffrn_reflns_limit_k_min -22
_diffrn_reflns_limit_l_max 12
_diffrn_reflns_limit_l_min -9
_diffrn_reflns_number 22800
_diffrn_reflns_point_group_measured_fraction_full 1.000
_diffrn_reflns_point_group_measured_fraction_max 1.000
_diffrn_reflns_theta_full 67.684
_diffrn_reflns_theta_max 69.133
_diffrn_reflns_theta_min 4.679
_diffrn_source 'micro-focus sealed X-ray tube'
_exptl_absorpt_coefficient_mu 8.278
_exptl_absorpt_correction_T_max 1.000
_exptl_absorpt_correction_T_min 0.290
_exptl_absorpt_correction_type gaussian
_exptl_absorpt_process_details
; 
CrysAlisPro 1.171.42.85a (Rigaku Oxford Diffraction, 2023) 
Numerical absorption correction based on gaussian integration over 
a multifaceted crystal model 
Empirical absorption correction using spherical harmonics, 
implemented in SCALE3 ABSPACK scaling algorithm. 
;
_exptl_crystal_colour black
_exptl_crystal_density_diffrn 1.511
_exptl_crystal_description block
_exptl_crystal_F_000 796
_exptl_crystal_size_max 0.231
_exptl_crystal_size_mid 0.071
_exptl_crystal_size_min 0.048
_refine_diff_density_max 0.720
_refine_diff_density_min -0.266
_refine_diff_density_rms 0.049
_refine_ls_extinction_method none
_refine_ls_goodness_of_fit_ref 1.052
_refine_ls_hydrogen_treatment constr
_refine_ls_matrix_type full
_refine_ls_number_parameters 221
_refine_ls_number_reflns 3139
_refine_ls_number_restraints 0
_refine_ls_restrained_S_all 1.052
_refine_ls_R_factor_all 0.0325
_refine_ls_R_factor_gt 0.0306
_refine_ls_shift/su_max 0.001
_refine_ls_shift/su_mean 0.000
_refine_ls_structure_factor_coef Fsqd
_refine_ls_weighting_details 'w=1/[\s^2^(Fo^2^)+(0.0305P)^2^+1.5735P] where P=(Fo^2^+2Fc^2^)/3'
_refine_ls_weighting_scheme calc
_refine_ls_wR_factor_gt 0.0719
_refine_ls_wR_factor_ref 0.0726
_reflns_Friedel_coverage 0.000
_reflns_number_gt 3009
_reflns_number_total 3139
_reflns_threshold_expression 'I > 2\s(I)'
_cod_data_source_file d3cc04869a2.cif
_cod_data_source_block MZ-8-42_Co-CF3_neutral_faces
_cod_original_sg_symbol_H-M 'P 21/n'
_cod_database_code 7132368
_shelx_shelxl_version_number 2018/3
_shelx_space_group_comment
; 
The symmetry employed for this shelxl refinement is uniquely defined 
by the following loop, which should always be used as a source of 
symmetry information in preference to the above space-group names. 
They are only intended as comments. 
;

loop_
_space_group_symop_operation_xyz
'x, y, z'
'-x+1/2, y+1/2, -z+1/2'
'-x, -y, -z'
'x-1/2, -y-1/2, z-1/2'

loop_
_atom_site_label
_atom_site_type_symbol
_atom_site_fract_x
_atom_site_fract_y
_atom_site_fract_z
_atom_site_U_iso_or_equiv
_atom_site_adp_type
_atom_site_occupancy
_atom_site_site_symmetry_order
_atom_site_calc_flag
_atom_site_refinement_flags_posn
_atom_site_refinement_flags_adp
_atom_site_refinement_flags_occupancy
_atom_site_disorder_assembly
_atom_site_disorder_group
Co1 Co 0.33394(3) 0.36796(2) 0.48176(3) 0.01318(9) Uani 1 1 d . . . . .
F1 F 0.27195(15) 0.22389(6) 0.48606(13) 0.0287(3) Uani 1 1 d . . . . .
F2 F 0.06861(14) 0.28765(7) 0.42226(14) 0.0327(3) Uani 1 1 d . . . . .
F3 F 0.19380(13) 0.26678(6) 0.28075(11) 0.0231(3) Uani 1 1 d . . . . .
N1 N 0.23973(17) 0.41500(8) 0.31061(16) 0.0150(3) Uani 1 1 d . . . . .
N2 N 0.47717(17) 0.33793(8) 0.39379(15) 0.0140(3) Uani 1 1 d . . . . .
C1 C 0.3188(2) 0.40984(9) 0.21986(18) 0.0138(4) Uani 1 1 d . . . . .
C2 C 0.2834(2) 0.44186(10) 0.08728(19) 0.0174(4) Uani 1 1 d . . . . .
H2 H 0.194273 0.470097 0.053988 0.021 Uiso 1 1 calc R U . . .
C3 C 0.3769(2) 0.43241(10) 0.00663(19) 0.0194(4) Uani 1 1 d . . . . .
H3 H 0.352171 0.454512 -0.081516 0.023 Uiso 1 1 calc R U . . .
C4 C 0.5085(2) 0.39040(11) 0.0532(2) 0.0201(4) Uani 1 1 d . . . . .
H4 H 0.571865 0.384460 -0.003809 0.024 Uiso 1 1 calc R U . . .
C5 C 0.5469(2) 0.35784(10) 0.1799(2) 0.0180(4) Uani 1 1 d . . . . .
H5 H 0.635847 0.329245 0.209284 0.022 Uiso 1 1 calc R U . . .
C6 C 0.4546(2) 0.36649(9) 0.26801(18) 0.0131(4) Uani 1 1 d . . . . .
C7 C 0.0856(2) 0.44531(11) 0.2740(2) 0.0237(4) Uani 1 1 d . . . . .
H7 H 0.051088 0.436695 0.356615 0.028 Uiso 1 1 calc R U . . .
C8 C -0.0298(3) 0.40749(13) 0.1557(2) 0.0333(5) Uani 1 1 d . . . . .
H8A H -0.005751 0.415908 0.069691 0.050 Uiso 1 1 calc R U . . .
H8B H -0.132223 0.425514 0.145968 0.050 Uiso 1 1 calc R U . . .
H8C H -0.026207 0.356593 0.174821 0.050 Uiso 1 1 calc R U . . .
C9 C 0.0861(3) 0.52610(11) 0.2584(2) 0.0265(5) Uani 1 1 d . . . . .
H9A H 0.150854 0.547248 0.344713 0.040 Uiso 1 1 calc R U . . .
H9B H -0.018205 0.544110 0.237857 0.040 Uiso 1 1 calc R U . . .
H9C H 0.125894 0.538508 0.182598 0.040 Uiso 1 1 calc R U . . .
C10 C 0.5881(2) 0.28055(10) 0.45065(19) 0.0176(4) Uani 1 1 d . . . . .
H10 H 0.567570 0.264234 0.536700 0.021 Uiso 1 1 calc R U . . .
C11 C 0.5633(2) 0.21567(11) 0.3559(2) 0.0236(4) Uani 1 1 d . . . . .
H11A H 0.458132 0.198882 0.336059 0.035 Uiso 1 1 calc R U . . .
H11B H 0.634055 0.178068 0.401975 0.035 Uiso 1 1 calc R U . . .
H11C H 0.581693 0.228550 0.269154 0.035 Uiso 1 1 calc R U . . .
C12 C 0.7531(2) 0.30607(13) 0.4969(2) 0.0275(5) Uani 1 1 d . . . . .
H12A H 0.780664 0.321865 0.416006 0.041 Uiso 1 1 calc R U . . .
H12B H 0.820376 0.267227 0.542490 0.041 Uiso 1 1 calc R U . . .
H12C H 0.764216 0.345535 0.561792 0.041 Uiso 1 1 calc R U . . .
C13 C 0.4569(3) 0.44494(12) 0.6332(2) 0.0264(5) Uani 1 1 d . . . . .
H13 H 0.525737 0.479718 0.620656 0.032 Uiso 1 1 calc R U . . .
C14 C 0.4940(3) 0.37597(11) 0.6836(2) 0.0235(4) Uani 1 1 d . . . . .
H14 H 0.593360 0.355978 0.710728 0.028 Uiso 1 1 calc R U . . .
C15 C 0.3621(3) 0.34147(11) 0.6877(2) 0.0249(5) Uani 1 1 d . . . . .
H15 H 0.356453 0.294446 0.718775 0.030 Uiso 1 1 calc R U . . .
C16 C 0.2382(3) 0.38862(13) 0.6376(2) 0.0288(5) Uani 1 1 d . . . . .
H16 H 0.134372 0.378936 0.627881 0.035 Uiso 1 1 calc R U . . .
C17 C 0.2974(3) 0.45287(12) 0.6046(2) 0.0314(5) Uani 1 1 d . . . . .
H17 H 0.240004 0.494257 0.569364 0.038 Uiso 1 1 calc R U . . .
C18 C 0.2142(2) 0.28442(10) 0.4157(2) 0.0189(4) Uani 1 1 d . . . . .

loop_
_atom_site_aniso_label
_atom_site_aniso_U_11
_atom_site_aniso_U_22
_atom_site_aniso_U_33
_atom_site_aniso_U_23
_atom_site_aniso_U_13
_atom_site_aniso_U_12
Co1 0.01640(16) 0.01530(16) 0.00952(15) -0.00140(11) 0.00648(12) -0.00056(11)
F1 0.0371(7) 0.0188(6) 0.0279(7) 0.0052(5) 0.0068(6) -0.0040(5)
F2 0.0218(6) 0.0374(7) 0.0448(8) -0.0089(6) 0.0188(6) -0.0086(5)
F3 0.0290(6) 0.0220(6) 0.0173(6) -0.0059(4) 0.0059(5) -0.0067(5)
N1 0.0154(8) 0.0161(8) 0.0143(8) -0.0002(6) 0.0056(6) 0.0011(6)
N2 0.0144(8) 0.0162(8) 0.0117(7) -0.0003(6) 0.0044(6) 0.0005(6)
C1 0.0157(9) 0.0132(8) 0.0119(9) -0.0039(7) 0.0033(7) -0.0020(7)
C2 0.0196(9) 0.0162(9) 0.0143(9) -0.0006(7) 0.0020(7) 0.0012(7)
C3 0.0269(10) 0.0204(10) 0.0095(9) 0.0011(7) 0.0036(8) -0.0043(8)
C4 0.0238(10) 0.0254(10) 0.0146(9) -0.0023(8) 0.0110(8) -0.0035(8)
C5 0.0176(9) 0.0219(10) 0.0162(9) -0.0011(8) 0.0077(8) 0.0011(8)
C6 0.0148(9) 0.0143(9) 0.0098(8) -0.0029(7) 0.0032(7) -0.0026(7)
C7 0.0173(10) 0.0259(11) 0.0277(11) -0.0015(8) 0.0067(8) 0.0056(8)
C8 0.0248(12) 0.0395(13) 0.0328(13) 0.0007(10) 0.0051(10) 0.0019(10)
C9 0.0306(12) 0.0251(11) 0.0227(11) -0.0009(9) 0.0067(9) 0.0111(9)
C10 0.0176(10) 0.0223(10) 0.0119(9) 0.0015(7) 0.0031(8) 0.0057(8)
C11 0.0282(11) 0.0214(10) 0.0205(10) 0.0003(8) 0.0067(9) 0.0086(8)
C12 0.0195(11) 0.0389(12) 0.0219(11) 0.0007(9) 0.0032(9) 0.0047(9)
C13 0.0410(13) 0.0251(11) 0.0126(9) -0.0065(8) 0.0076(9) -0.0104(9)
C14 0.0272(11) 0.0322(11) 0.0090(9) -0.0051(8) 0.0026(8) 0.0021(9)
C15 0.0402(13) 0.0257(11) 0.0103(9) -0.0004(8) 0.0102(9) -0.0025(9)
C16 0.0292(12) 0.0462(13) 0.0158(10) -0.0063(9) 0.0138(9) -0.0002(10)
C17 0.0536(15) 0.0274(11) 0.0121(10) -0.0047(8) 0.0086(10) 0.0187(10)
C18 0.0177(10) 0.0206(10) 0.0196(10) 0.0006(8) 0.0077(8) -0.0015(8)

loop_
_atom_type_symbol
_atom_type_description
_atom_type_scat_dispersion_real
_atom_type_scat_dispersion_imag
_atom_type_scat_source
C C 0.0181 0.0091 'International Tables Vol C Tables 4.2.6.8 and 6.1.1.4'
H H 0.0000 0.0000 'International Tables Vol C Tables 4.2.6.8 and 6.1.1.4'
Co Co -2.3653 3.6143 'International Tables Vol C Tables 4.2.6.8 and 6.1.1.4'
F F 0.0727 0.0534 'International Tables Vol C Tables 4.2.6.8 and 6.1.1.4'
N N 0.0311 0.0180 'International Tables Vol C Tables 4.2.6.8 and 6.1.1.4'

loop_
_geom_angle_atom_site_label_1
_geom_angle_atom_site_label_2
_geom_angle_atom_site_label_3
_geom_angle
_geom_angle_site_symmetry_1
_geom_angle_site_symmetry_3
_geom_angle_publ_flag
N2 Co1 N1 84.01(6) . . ?
N2 Co1 C18 89.91(7) . . ?
N1 Co1 C18 90.86(8) . . ?
N2 Co1 C16 159.93(8) . . ?
N1 Co1 C16 115.30(8) . . ?
C18 Co1 C16 94.95(9) . . ?
N2 Co1 C15 120.87(8) . . ?
N1 Co1 C15 154.96(8) . . ?
C18 Co1 C15 91.84(8) . . ?
C16 Co1 C15 39.66(9) . . ?
N2 Co1 C17 139.84(9) . . ?
N1 Co1 C17 94.23(7) . . ?
C18 Co1 C17 130.25(9) . . ?
C16 Co1 C17 39.30(9) . . ?
C15 Co1 C17 65.44(8) . . ?
N2 Co1 C14 95.75(7) . . ?
N1 Co1 C14 146.06(8) . . ?
C18 Co1 C14 123.07(8) . . ?
C16 Co1 C14 65.35(9) . . ?
C15 Co1 C14 38.54(8) . . ?
C17 Co1 C14 64.43(8) . . ?
N2 Co1 C13 104.39(8) . . ?
N1 Co1 C13 108.95(8) . . ?
C18 Co1 C13 156.42(8) . . ?
C16 Co1 C13 65.43(9) . . ?
C15 Co1 C13 64.79(8) . . ?
C17 Co1 C13 38.56(9) . . ?
C14 Co1 C13 38.15(8) . . ?
C1 N1 C7 122.90(16) . . ?
C1 N1 Co1 113.68(12) . . ?
C7 N1 Co1 122.89(12) . . ?
C6 N2 C10 123.33(15) . . ?
C6 N2 Co1 113.86(12) . . ?
C10 N2 Co1 122.23(11) . . ?
N1 C1 C2 127.34(17) . . ?
N1 C1 C6 113.95(16) . . ?
C2 C1 C6 118.71(16) . . ?
C3 C2 C1 120.65(18) . . ?
C3 C2 H2 119.7 . . ?
C1 C2 H2 119.7 . . ?
C2 C3 C4 120.65(17) . . ?
C2 C3 H3 119.7 . . ?
C4 C3 H3 119.7 . . ?
C5 C4 C3 120.92(17) . . ?
C5 C4 H4 119.5 . . ?
C3 C4 H4 119.5 . . ?
C4 C5 C6 120.63(18) . . ?
C4 C5 H5 119.7 . . ?
C6 C5 H5 119.7 . . ?
N2 C6 C5 127.38(17) . . ?
N2 C6 C1 114.18(16) . . ?
C5 C6 C1 118.43(16) . . ?
N1 C7 C8 113.74(17) . . ?
N1 C7 C9 112.35(17) . . ?
C8 C7 C9 114.25(18) . . ?
N1 C7 H7 105.1 . . ?
C8 C7 H7 105.1 . . ?
C9 C7 H7 105.1 . . ?
C7 C8 H8A 109.5 . . ?
C7 C8 H8B 109.5 . . ?
H8A C8 H8B 109.5 . . ?
C7 C8 H8C 109.5 . . ?
H8A C8 H8C 109.5 . . ?
H8B C8 H8C 109.5 . . ?
C7 C9 H9A 109.5 . . ?
C7 C9 H9B 109.5 . . ?
H9A C9 H9B 109.5 . . ?
C7 C9 H9C 109.5 . . ?
H9A C9 H9C 109.5 . . ?
H9B C9 H9C 109.5 . . ?
N2 C10 C12 113.03(16) . . ?
N2 C10 C11 113.04(15) . . ?
C12 C10 C11 112.73(16) . . ?
N2 C10 H10 105.7 . . ?
C12 C10 H10 105.7 . . ?
C11 C10 H10 105.7 . . ?
C10 C11 H11A 109.5 . . ?
C10 C11 H11B 109.5 . . ?
H11A C11 H11B 109.5 . . ?
C10 C11 H11C 109.5 . . ?
H11A C11 H11C 109.5 . . ?
H11B C11 H11C 109.5 . . ?
C10 C12 H12A 109.5 . . ?
C10 C12 H12B 109.5 . . ?
H12A C12 H12B 109.5 . . ?
C10 C12 H12C 109.5 . . ?
H12A C12 H12C 109.5 . . ?
H12B C12 H12C 109.5 . . ?
C14 C13 C17 107.01(19) . . ?
C14 C13 Co1 69.49(12) . . ?
C17 C13 Co1 69.18(12) . . ?
C14 C13 H13 126.5 . . ?
C17 C13 H13 126.5 . . ?
Co1 C13 H13 126.4 . . ?
C15 C14 C13 109.3(2) . . ?
C15 C14 Co1 69.23(12) . . ?
C13 C14 Co1 72.36(12) . . ?
C15 C14 H14 125.4 . . ?
C13 C14 H14 125.4 . . ?
Co1 C14 H14 124.6 . . ?
C14 C15 C16 108.06(19) . . ?
C14 C15 Co1 72.23(11) . . ?
C16 C15 Co1 69.73(11) . . ?
C14 C15 H15 126.0 . . ?
C16 C15 H15 126.0 . . ?
Co1 C15 H15 123.7 . . ?
C15 C16 C17 107.4(2) . . ?
C15 C16 Co1 70.61(11) . . ?
C17 C16 Co1 72.13(11) . . ?
C15 C16 H16 126.3 . . ?
C17 C16 H16 126.3 . . ?
Co1 C16 H16 122.6 . . ?
C16 C17 C13 108.29(19) . . ?
C16 C17 Co1 68.57(12) . . ?
C13 C17 Co1 72.27(12) . . ?
C16 C17 H17 125.9 . . ?
C13 C17 H17 125.9 . . ?
Co1 C17 H17 124.9 . . ?
F3 C18 F1 103.34(15) . . ?
F3 C18 F2 103.31(15) . . ?
F1 C18 F2 103.90(15) . . ?
F3 C18 Co1 115.81(12) . . ?
F1 C18 Co1 114.60(13) . . ?
F2 C18 Co1 114.35(13) . . ?

loop_
_geom_bond_atom_site_label_1
_geom_bond_atom_site_label_2
_geom_bond_distance
_geom_bond_site_symmetry_2
_geom_bond_publ_flag
Co1 N2 1.8990(15) . ?
Co1 N1 1.9057(16) . ?
Co1 C18 1.924(2) . ?
Co1 C16 2.078(2) . ?
Co1 C15 2.0894(19) . ?
Co1 C17 2.125(2) . ?
Co1 C14 2.128(2) . ?
Co1 C13 2.165(2) . ?
F1 C18 1.367(2) . ?
F2 C18 1.367(2) . ?
F3 C18 1.367(2) . ?
N1 C1 1.346(2) . ?
N1 C7 1.469(2) . ?
N2 C6 1.343(2) . ?
N2 C10 1.480(2) . ?
C1 C2 1.420(3) . ?
C1 C6 1.449(3) . ?
C2 C3 1.375(3) . ?
C2 H2 0.9500 . ?
C3 C4 1.404(3) . ?
C3 H3 0.9500 . ?
C4 C5 1.371(3) . ?
C4 H4 0.9500 . ?
C5 C6 1.424(3) . ?
C5 H5 0.9500 . ?
C7 C8 1.515(3) . ?
C7 C9 1.535(3) . ?
C7 H7 1.0000 . ?
C8 H8A 0.9800 . ?
C8 H8B 0.9800 . ?
C8 H8C 0.9800 . ?
C9 H9A 0.9800 . ?
C9 H9B 0.9800 . ?
C9 H9C 0.9800 . ?
C10 C12 1.525(3) . ?
C10 C11 1.532(3) . ?
C10 H10 1.0000 . ?
C11 H11A 0.9800 . ?
C11 H11B 0.9800 . ?
C11 H11C 0.9800 . ?
C12 H12A 0.9800 . ?
C12 H12B 0.9800 . ?
C12 H12C 0.9800 . ?
C13 C14 1.403(3) . ?
C13 C17 1.417(3) . ?
C13 H13 0.9500 . ?
C14 C15 1.392(3) . ?
C14 H14 0.9500 . ?
C15 C16 1.414(3) . ?
C15 H15 0.9500 . ?
C16 C17 1.414(3) . ?
C16 H16 0.9500 . ?
C17 H17 0.9500 . ?

loop_
_geom_hbond_atom_site_label_D
_geom_hbond_atom_site_label_H
_geom_hbond_atom_site_label_A
_geom_hbond_distance_DH
_geom_hbond_distance_HA
_geom_hbond_distance_DA
_geom_hbond_angle_DHA
_geom_hbond_site_symmetry_A
_geom_hbond_publ_flag
C8 H8C F3 0.98 2.61 3.364(3) 134.0 . yes
C10 H10 F3 1.00 2.46 3.313(2) 142.8 4_666 yes

loop_
_geom_torsion_atom_site_label_1
_geom_torsion_atom_site_label_2
_geom_torsion_atom_site_label_3
_geom_torsion_atom_site_label_4
_geom_torsion
_geom_torsion_site_symmetry_1
_geom_torsion_site_symmetry_2
_geom_torsion_site_symmetry_3
_geom_torsion_site_symmetry_4
_geom_torsion_publ_flag
N1 Co1 N2 C6 5.16(13) . . . . ?
C18 Co1 N2 C6 96.03(14) . . . . ?
C16 Co1 N2 C6 -159.6(2) . . . . ?
C15 Co1 N2 C6 -171.88(12) . . . . ?
C17 Co1 N2 C6 -84.31(17) . . . . ?
C14 Co1 N2 C6 -140.72(13) . . . . ?
C13 Co1 N2 C6 -102.92(14) . . . . ?
N1 Co1 N2 C10 -166.35(14) . . . . ?
C18 Co1 N2 C10 -75.48(15) . . . . ?
C16 Co1 N2 C10 28.8(3) . . . . ?
C15 Co1 N2 C10 16.61(17) . . . . ?
C17 Co1 N2 C10 104.18(16) . . . . ?
C14 Co1 N2 C10 47.77(15) . . . . ?
C13 Co1 N2 C10 85.57(15) . . . . ?
C7 N1 C1 C2 11.6(3) . . . . ?
Co1 N1 C1 C2 -176.50(15) . . . . ?
C7 N1 C1 C6 -168.73(16) . . . . ?
Co1 N1 C1 C6 3.14(19) . . . . ?
N1 C1 C2 C3 179.10(18) . . . . ?
C6 C1 C2 C3 -0.5(3) . . . . ?
C1 C2 C3 C4 0.5(3) . . . . ?
C2 C3 C4 C5 0.0(3) . . . . ?
C3 C4 C5 C6 -0.6(3) . . . . ?
C10 N2 C6 C5 -12.5(3) . . . . ?
Co1 N2 C6 C5 176.10(15) . . . . ?
C10 N2 C6 C1 166.65(16) . . . . ?
Co1 N2 C6 C1 -4.76(19) . . . . ?
C4 C5 C6 N2 179.73(18) . . . . ?
C4 C5 C6 C1 0.6(3) . . . . ?
N1 C1 C6 N2 1.0(2) . . . . ?
C2 C1 C6 N2 -179.27(16) . . . . ?
N1 C1 C6 C5 -179.73(16) . . . . ?
C2 C1 C6 C5 0.0(3) . . . . ?
C1 N1 C7 C8 58.6(3) . . . . ?
Co1 N1 C7 C8 -112.52(18) . . . . ?
C1 N1 C7 C9 -73.2(2) . . . . ?
Co1 N1 C7 C9 115.72(17) . . . . ?
C6 N2 C10 C12 74.5(2) . . . . ?
Co1 N2 C10 C12 -114.78(15) . . . . ?
C6 N2 C10 C11 -55.1(2) . . . . ?
Co1 N2 C10 C11 115.65(15) . . . . ?
C17 C13 C14 C15 -0.4(2) . . . . ?
Co1 C13 C14 C15 -59.64(14) . . . . ?
C17 C13 C14 Co1 59.25(13) . . . . ?
C13 C14 C15 C16 0.7(2) . . . . ?
Co1 C14 C15 C16 -60.85(14) . . . . ?
C13 C14 C15 Co1 61.57(14) . . . . ?
C14 C15 C16 C17 -0.8(2) . . . . ?
Co1 C15 C16 C17 -63.21(13) . . . . ?
C14 C15 C16 Co1 62.44(14) . . . . ?
C15 C16 C17 C13 0.5(2) . . . . ?
Co1 C16 C17 C13 -61.68(14) . . . . ?
C15 C16 C17 Co1 62.21(13) . . . . ?
C14 C13 C17 C16 -0.1(2) . . . . ?
Co1 C13 C17 C16 59.35(14) . . . . ?
C14 C13 C17 Co1 -59.45(13) . . . . ?
